data_7126113
loop_
_publ_author_name
'Li, Hui-Hui'
'Wang, Chang-Feng'
'Wu, Ya-Xing'
'Jiang, Fan'
'Shi, Chao'
'Ye, Heng-Yun'
'Zhang, Yi'

_publ_section_title
;
 Halogen substitution regulates the phase transition temperature and band
 gap of semiconductor compounds.
;
_journal_issue 11
_journal_name_full 'Chemical communications (Cambridge, England)'
_journal_page_first 1697
_journal_page_last 1700
_journal_paper_doi 10.1039/c9cc09477f
_journal_volume 56
_journal_year 2020
_chemical_formula_sum 'C6 H24 Bi Cl6 N3'
_chemical_formula_weight 559.96
_space_group_crystal_system monoclinic
_space_group_IT_number 12
_space_group_name_Hall '-C 2y'
_space_group_name_H-M_alt 'C 1 2/m 1'
_atom_sites_solution_hydrogens difmap
_audit_creation_method SHELXL-2014/7
_audit_update_record
;
2019-09-16 deposited with the CCDC.	2020-01-06 downloaded from the CCDC.
;
_cell_angle_alpha 90
_cell_angle_beta 104.186(7)
_cell_angle_gamma 90
_cell_formula_units_Z 4
_cell_length_a 21.1620(15)
_cell_length_b 7.9735(5)
_cell_length_c 11.8046(7)
_cell_measurement_reflns_used 2820
_cell_measurement_temperature 293(2)
_cell_measurement_theta_max 24.3200
_cell_measurement_theta_min 1.8970
_cell_volume 1931.1(2)
_computing_structure_refinement 'SHELXL-2014/7 (Sheldrick, 2014)'
_diffrn_ambient_temperature 293(2)
_diffrn_measured_fraction_theta_full 0.999
_diffrn_measured_fraction_theta_max 0.972
_diffrn_measurement_device_type 'Rigaku, SCXmini'
_diffrn_measurement_method '\w scans'
_diffrn_radiation_type MoK\a
_diffrn_radiation_wavelength 0.71073
_diffrn_reflns_av_R_equivalents 0.0403
_diffrn_reflns_av_unetI/netI 0.0478
_diffrn_reflns_Laue_measured_fraction_full 0.999
_diffrn_reflns_Laue_measured_fraction_max 0.972
_diffrn_reflns_limit_h_max 20
_diffrn_reflns_limit_h_min -29
_diffrn_reflns_limit_k_max 11
_diffrn_reflns_limit_k_min -11
_diffrn_reflns_limit_l_max 16
_diffrn_reflns_limit_l_min -16
_diffrn_reflns_number 10006
_diffrn_reflns_point_group_measured_fraction_full 0.999
_diffrn_reflns_point_group_measured_fraction_max 0.972
_diffrn_reflns_theta_full 25.242
_diffrn_reflns_theta_max 29.825
_diffrn_reflns_theta_min 1.985
_exptl_absorpt_coefficient_mu 9.945
_exptl_crystal_density_diffrn 1.926
_exptl_crystal_description block
_exptl_crystal_F_000 1064
_refine_diff_density_max 0.848
_refine_diff_density_min -2.307
_refine_diff_density_rms 0.285
_refine_ls_extinction_method none
_refine_ls_goodness_of_fit_ref 1.051
_refine_ls_hydrogen_treatment constr
_refine_ls_matrix_type full
_refine_ls_number_parameters 90
_refine_ls_number_reflns 2959
_refine_ls_number_restraints 64
_refine_ls_restrained_S_all 1.048
_refine_ls_R_factor_all 0.0751
_refine_ls_R_factor_gt 0.0577
_refine_ls_shift/su_max 0.056
_refine_ls_shift/su_mean 0.004
_refine_ls_structure_factor_coef Fsqd
_refine_ls_weighting_details 'w=1/[\s^2^(Fo^2^)+(0.0820P)^2^+6.2619P] where P=(Fo^2^+2Fc^2^)/3'
_refine_ls_weighting_scheme calc
_refine_ls_wR_factor_gt 0.1350
_refine_ls_wR_factor_ref 0.1427
_reflns_Friedel_coverage 0.000
_reflns_number_gt 2332
_reflns_number_total 2959
_reflns_threshold_expression 'I > 2\s(I)'
_cod_data_source_file c9cc09477f2.cif
_cod_data_source_block a
_cod_original_sg_symbol_H-M 'C 2/m'
_cod_database_code 7126113
_shelx_shelxl_version_number 2014/7
_shelx_space_group_comment
;
The symmetry employed for this shelxl refinement is uniquely defined
by the following loop, which should always be used as a source of
symmetry information in preference to the above space-group names.
They are only intended as comments.
;

loop_
_space_group_symop_operation_xyz
'x, y, z'
'-x, y, -z'
'x+1/2, y+1/2, z'
'-x+1/2, y+1/2, -z'
'-x, -y, -z'
'x, -y, z'
'-x+1/2, -y+1/2, -z'
'x+1/2, -y+1/2, z'

loop_
_atom_site_label
_atom_site_type_symbol
_atom_site_fract_x
_atom_site_fract_y
_atom_site_fract_z
_atom_site_U_iso_or_equiv
_atom_site_adp_type
_atom_site_occupancy
_atom_site_site_symmetry_order
_atom_site_calc_flag
_atom_site_refinement_flags_posn
_atom_site_refinement_flags_adp
_atom_site_refinement_flags_occupancy
_atom_site_disorder_assembly
_atom_site_disorder_group
Bi1 Bi 0.16908(2) 0.0000 0.21726(3) 0.04435(16) Uani 1 2 d S TU P . .
Cl1 Cl 0.25722(13) 0.2417(4) 0.2762(3) 0.0824(8) Uani 1 1 d . U . . .
Cl2 Cl 0.07546(14) 0.2426(4) 0.1490(4) 0.1025(11) Uani 1 1 d . U . . .
Cl4 Cl 0.1831(2) 0.0000 -0.0088(3) 0.140(3) Uani 1 2 d S TU P . .
Cl5 Cl 0.1520(3) 0.0000 0.4289(4) 0.1095(17) Uani 1 2 d S TU P . .
N2 N 0.3271(6) 1.0000 -0.0465(10) 0.070(3) Uani 1 2 d S TU P . .
H2A H 0.3338 1.1013 -0.0730 0.106 Uiso 0.5 1 d R U P . .
H2B H 0.2850 0.9741 -0.0702 0.106 Uiso 0.5 1 d R U P . .
H2C H 0.3505 0.9246 -0.0739 0.106 Uiso 0.5 1 d R U P . .
C3 C 0.34919(3) 1.0000 0.0783(3) 0.135(9) Uani 1 2 d DS TU P . .
H3A H 0.3311 0.9017 0.1071 0.162 Uiso 0.5 1 d R U P . .
H3B H 0.3311 1.0983 0.1071 0.162 Uiso 0.5 1 d R U P . .
C4 C 0.42129(3) 1.0000 0.1310(3) 0.135(9) Uani 1 2 d DS TU P . .
H4A H 0.4382 0.8907 0.1213 0.203 Uiso 0.5 1 d R U P . .
H4B H 0.4316 1.0282 0.2125 0.203 Uiso 0.5 1 d R U P . .
H4C H 0.4405 1.0811 0.0895 0.203 Uiso 0.5 1 d R U P . .
C6 C 0.08497(4) 0.5000 0.49270(8) 0.192(13) Uani 1 2 d DS TU P . .
H3E H 0.1073 0.4590 0.5609 0.288 Uiso 0.5 1 d R U P . .
H3D H 0.0500 0.4365 0.4649 0.288 Uiso 0.5 1 d R U P . .
H3C H 0.0725 0.6044 0.5026 0.288 Uiso 0.5 1 d R U P . .
C5 C 0.13768(4) 0.5000 0.42781(8) 0.186(13) Uani 1 2 d DS TU P . .
H5A H 0.1232 0.5969 0.3786 0.223 Uiso 0.5 1 d R U P . .
H5B H 0.1232 0.4031 0.3786 0.223 Uiso 0.5 1 d R U P . .
N3 N 0.1888(10) 0.5000 0.4449(19) 0.177(8) Uani 1 2 d S TU P . .
H6A H 0.2013 0.4119 0.3994 0.266 Uiso 0.5 1 d R U P . .
H6B H 0.2090 0.4820 0.5262 0.266 Uiso 0.5 1 d R U P . .
H6C H 0.2026 0.6061 0.4209 0.266 Uiso 0.5 1 d R U P . .
C2 C 0.06589(9) 0.15046(11) 0.66118(11) 0.198(14) Uani 0.5 1 d D U P . .
H1C H 0.0660 0.1189 0.5880 0.297 Uiso 0.5 1 d R U P . .
H1D H 0.0370 0.2341 0.6584 0.297 Uiso 0.5 1 d R U P . .
H1E H 0.1059 0.1862 0.6984 0.297 Uiso 0.5 1 d R U P . .
C1 C 0.04820(9) 0.0000 0.72321(11) 0.177(8) Uani 1 2 d DS TU P . .
H1A H 0.0840 -0.0750 0.7258 0.213 Uiso 0.5 1 d R U P . .
H1B H 0.0104 -0.0554 0.6768 0.213 Uiso 0.5 1 d R U P . .
N1 N 0.0408(7) 0.0000 0.8407(12) 0.093(4) Uani 1 2 d S TU P . .
H2D H 0.0804 0.0351 0.8944 0.140 Uiso 0.5 1 d R U P . .
H2E H 0.0296 -0.1110 0.8606 0.140 Uiso 0.5 1 d R U P . .
H2F H 0.0062 0.0760 0.8451 0.140 Uiso 0.5 1 d R U P . .

loop_
_atom_site_aniso_label
_atom_site_aniso_U_11
_atom_site_aniso_U_22
_atom_site_aniso_U_33
_atom_site_aniso_U_23
_atom_site_aniso_U_13
_atom_site_aniso_U_12
Bi1 0.0481(2) 0.0400(2) 0.0436(2) 0.000 0.00859(15) 0.000
Cl1 0.0655(14) 0.0603(14) 0.116(2) -0.0156(14) 0.0124(13) -0.0178(12)
Cl2 0.0620(15) 0.0739(18) 0.175(3) 0.047(2) 0.0360(17) 0.0223(14)
Cl4 0.053(2) 0.318(9) 0.0516(18) 0.000 0.0192(15) 0.000
Cl5 0.138(4) 0.142(4) 0.059(2) 0.000 0.045(2) 0.000
N2 0.061(6) 0.075(8) 0.079(6) 0.000 0.026(5) 0.000
C3 0.096(11) 0.22(3) 0.092(9) 0.000 0.037(9) 0.000
C4 0.126(14) 0.127(18) 0.124(16) 0.000 -0.023(12) 0.000
C6 0.118(18) 0.24(3) 0.22(3) 0.000 0.046(18) 0.000
C5 0.110(13) 0.21(3) 0.23(3) 0.000 0.043(16) 0.000
N3 0.119(10) 0.29(2) 0.117(9) 0.000 0.027(9) 0.000
C2 0.13(2) 0.36(4) 0.13(2) 0.02(2) 0.073(18) -0.02(3)
C1 0.119(10) 0.29(2) 0.117(9) 0.000 0.027(9) 0.000
N1 0.060(7) 0.118(12) 0.102(9) 0.000 0.019(7) 0.000

loop_
_atom_type_symbol
_atom_type_description
_atom_type_scat_dispersion_real
_atom_type_scat_dispersion_imag
_atom_type_scat_source
C C 0.0033 0.0016 'International Tables Vol C Tables 4.2.6.8 and 6.1.1.4'
H H 0.0000 0.0000 'International Tables Vol C Tables 4.2.6.8 and 6.1.1.4'
Bi Bi -4.1077 10.2566 'International Tables Vol C Tables 4.2.6.8 and 6.1.1.4'
Cl Cl 0.1484 0.1585 'International Tables Vol C Tables 4.2.6.8 and 6.1.1.4'
N N 0.0061 0.0033 'International Tables Vol C Tables 4.2.6.8 and 6.1.1.4'

loop_
_geom_angle_atom_site_label_1
_geom_angle_atom_site_label_2
_geom_angle_atom_site_label_3
_geom_angle
_geom_angle_site_symmetry_1
_geom_angle_site_symmetry_3
_geom_angle_publ_flag
Cl5 Bi1 Cl1 90.12(12) . . ?
Cl5 Bi1 Cl1 90.12(12) . 6 ?
Cl1 Bi1 Cl1 93.16(13) . 6 ?
Cl5 Bi1 Cl2 91.26(13) . . ?
Cl1 Bi1 Cl2 88.59(11) . . ?
Cl1 Bi1 Cl2 177.77(9) 6 . ?
Cl5 Bi1 Cl2 91.26(13) . 6 ?
Cl1 Bi1 Cl2 177.77(9) . 6 ?
Cl1 Bi1 Cl2 88.59(11) 6 6 ?
Cl2 Bi1 Cl2 89.62(15) . 6 ?
Cl5 Bi1 Cl4 178.27(14) . . ?
Cl1 Bi1 Cl4 91.06(9) . . ?
Cl1 Bi1 Cl4 91.06(9) 6 . ?
Cl2 Bi1 Cl4 87.52(11) . . ?
Cl2 Bi1 Cl4 87.52(11) 6 . ?
C3 N2 H2A 108.8 . . ?
C3 N2 H2B 111.9 . . ?
H2A N2 H2B 109.5 . . ?
C3 N2 H2C 107.7 . . ?
H2A N2 H2C 109.5 . . ?
H2B N2 H2C 109.5 . . ?
N2 C3 C4 118.0(5) . . ?
N2 C3 H3A 107.7 . . ?
C4 C3 H3A 107.6 . . ?
N2 C3 H3B 107.7 . . ?
C4 C3 H3B 107.6 . . ?
H3A C3 H3B 107.8 . . ?
C3 C4 H4A 108.8 . . ?
C3 C4 H4B 112.0 . . ?
H4A C4 H4B 109.5 . . ?
C3 C4 H4C 107.6 . . ?
H4A C4 H4C 109.5 . . ?
H4B C4 H4C 109.5 . . ?
C5 C6 H3E 99.6 . . ?
C5 C6 H3D 117.9 . . ?
H3E C6 H3D 109.5 . . ?
C5 C6 H3C 110.4 . . ?
H3E C6 H3C 109.5 . . ?
H3D C6 H3C 109.5 . . ?
N3 C5 C6 139.6(12) . . ?
N3 C5 H5A 105.9 . . ?
C6 C5 H5A 98.1 . . ?
N3 C5 H5B 105.9 . . ?
C6 C5 H5B 98.1 . . ?
H5A C5 H5B 105.6 . . ?
C5 N3 H6A 107.7 . . ?
C5 N3 H6B 112.2 . . ?
H6A N3 H6B 109.5 . . ?
C5 N3 H6C 108.5 . . ?
H6A N3 H6C 109.5 . . ?
H6B N3 H6C 109.5 . . ?
C1 C2 C2 36.89(5) . 6 ?
C1 C2 H1C 107.7 . . ?
C2 C2 H1C 73.8 6 . ?
C1 C2 H1D 111.2 . . ?
C2 C2 H1D 137.8 6 . ?
H1C C2 H1D 109.5 . . ?
C1 C2 H1E 109.4 . . ?
C2 C2 H1E 108.4 6 . ?
H1C C2 H1E 109.5 . . ?
H1D C2 H1E 109.5 . . ?
C2 C1 C2 106.22(11) 6 . ?
C2 C1 N1 124.89(13) 6 . ?
C2 C1 N1 124.89(14) . . ?
C2 C1 H1A 39.4 6 . ?
C2 C1 H1A 102.9 . . ?
N1 C1 H1A 104.0 . . ?
C2 C1 H1B 68.1 6 . ?
C2 C1 H1B 111.2 . . ?
N1 C1 H1B 106.2 . . ?
H1A C1 H1B 105.9 . . ?
C1 N1 H2D 110.7 . . ?
C1 N1 H2E 109.2 . . ?
H2D N1 H2E 109.5 . . ?
C1 N1 H2F 108.5 . . ?
H2D N1 H2F 109.5 . . ?
H2E N1 H2F 109.5 . . ?

loop_
_geom_bond_atom_site_label_1
_geom_bond_atom_site_label_2
_geom_bond_distance
_geom_bond_site_symmetry_2
_geom_bond_publ_flag
Bi1 Cl5 2.611(4) . ?
Bi1 Cl1 2.654(2) . ?
Bi1 Cl1 2.654(2) 6 ?
Bi1 Cl2 2.745(3) . ?
Bi1 Cl2 2.745(3) 6 ?
Bi1 Cl4 2.756(4) . ?
N2 C3 1.431(13) . ?
N2 H2A 0.8900 . ?
N2 H2B 0.8900 . ?
N2 H2C 0.8900 . ?
C3 C4 1.50000(13) . ?
C3 H3A 0.9700 . ?
C3 H3B 0.9700 . ?
C4 H4A 0.9600 . ?
C4 H4B 0.9600 . ?
C4 H4C 0.9600 . ?
C6 C5 1.50000(11) . ?
C6 H3E 0.8900 . ?
C6 H3D 0.8900 . ?
C6 H3C 0.8900 . ?
C5 N3 1.05(2) . ?
C5 H5A 0.9700 . ?
C5 H5B 0.9700 . ?
N3 H6A 0.9600 . ?
N3 H6B 0.9600 . ?
N3 H6C 0.9600 . ?
C2 C1 1.50000(7) . ?
C2 C2 2.3994(17) 6 ?
C2 H1C 0.9000 . ?
C2 H1D 0.9000 . ?
C2 H1E 0.9000 . ?
C1 C2 1.49998(7) 6 ?
C1 N1 1.433(14) . ?
C1 H1A 0.9600 . ?
C1 H1B 0.9600 . ?
N1 H2D 0.9600 . ?
N1 H2E 0.9600 . ?
N1 H2F 0.9599 . ?

loop_
_geom_hbond_atom_site_label_D
_geom_hbond_atom_site_label_H
_geom_hbond_atom_site_label_A
_geom_hbond_distance_DH
_geom_hbond_distance_HA
_geom_hbond_distance_DA
_geom_hbond_angle_DHA
_geom_hbond_site_symmetry_A
N3 H6C Cl1 0.96 2.59 3.423(17) 145.7 6_565
N3 H6B Cl5 0.96 2.86 3.33(2) 111.3 7_556
N3 H6B Cl1 0.96 2.88 3.743(19) 149.5 7_556
N3 H6A Cl1 0.96 2.49 3.423(17) 164.0 .
C5 H5B Cl2 0.97 2.94 3.828(5) 152.2 .
C5 H5A Cl2 0.97 2.94 3.828(4) 152.2 6_565
N2 H2C Cl2 0.89 2.45 3.340(10) 173.3 4
N2 H2B Cl4 0.89 2.45 3.186(13) 140.7 1_565
N2 H2A Cl2 0.89 2.62 3.340(10) 138.1 7_565
N2 H2A Cl1 0.89 2.96 3.523(10) 122.7 7_565
N2 H2A Cl1 0.89 2.96 3.523(10) 122.7 7_565
N2 H2A Cl2 0.89 2.62 3.340(10) 138.1 7_565
N2 H2B Cl4 0.89 2.45 3.186(13) 140.7 1_565
N2 H2C Cl2 0.89 2.45 3.340(10) 173.3 4
C5 H5A Cl2 0.97 2.94 3.828(4) 152.2 6_565
C5 H5B Cl2 0.97 2.94 3.828(5) 152.2 .
N3 H6A Cl1 0.96 2.49 3.423(17) 164.0 .
N3 H6B Cl1 0.96 2.88 3.743(19) 149.5 7_556
N3 H6B Cl5 0.96 2.86 3.33(2) 111.3 7_556
N3 H6C Cl1 0.96 2.59 3.423(17) 145.7 6_565

loop_
_geom_torsion_atom_site_label_1
_geom_torsion_atom_site_label_2
_geom_torsion_atom_site_label_3
_geom_torsion_atom_site_label_4
_geom_torsion
_geom_torsion_site_symmetry_1
_geom_torsion_site_symmetry_2
_geom_torsion_site_symmetry_3
_geom_torsion_site_symmetry_4
_geom_torsion_publ_flag
C2 C2 C1 N1 158.3(7) 6 . . . ?
